data_1540122
loop_
_publ_author_name
'Huang, B.'
'Yvon, K.'
'Fischer, P.'

_publ_section_title
;
 New quaternary metal hydrides with CaMgNiH4-type structure
;
_journal_name_full 'Journal of Alloys Compd.'
_journal_page_first L5
_journal_page_last L8
_journal_volume 204
_journal_year 1994
_chemical_formula_sum 'D4 Mg Ni Sr'
_chemical_name_systematic 'Mg Ni Sr D4'
_space_group_IT_number 198
_symmetry_space_group_name_Hall 'P 2ac 2ab 3'
_symmetry_space_group_name_H-M 'P 21 3'
_cell_angle_alpha 90
_cell_angle_beta 90
_cell_angle_gamma 90
_cell_formula_units_Z 4
_cell_length_a 6.8953
_cell_length_b 6.8953
_cell_length_c 6.8953
_cell_volume 327.838
_citation_journal_id_ASTM JALCEU
_cod_data_source_file Huang_JALCEU_1994_942.cif
_cod_data_source_block D4Mg1Ni1Sr1
_cod_original_cell_volume 327.8381
_cod_original_formula_sum 'D4 Mg1 Ni1 Sr1'
_cod_database_code 1540122

loop_
_symmetry_equiv_pos_as_xyz
x,y,z
-x+1/2,-y,z+1/2
x+1/2,-y+1/2,-z
-x,y+1/2,-z+1/2
z,x,y
-z+1/2,-x,y+1/2
z+1/2,-x+1/2,-y
-z,x+1/2,-y+1/2
y,z,x
y+1/2,-z+1/2,-x
-y,z+1/2,-x+1/2
-y+1/2,-z,x+1/2

loop_
_atom_site_label
_atom_site_type_symbol
_atom_site_fract_x
_atom_site_fract_y
_atom_site_fract_z
_atom_site_occupancy
_atom_site_U_iso_or_equiv
D1 D 0.931 0.931 0.931 1 0.0
Mg1 Mg 0.645 0.645 0.645 1 0.0
D2 D 0.053 0.579 0.232 1 0.0
Sr1 Sr 0.332 0.332 0.332 1 0.0
Ni1 Ni 0.06 0.06 0.06 1 0.0
